data_7115930
loop_
_publ_author_name
'Dan Dumitrescu'
'Yves-Marie Legrand'
'Eddy Petit'
'Arie van der Lee'
'Mihail Barboiu'

_publ_section_title
;
 Progressive compression of 1,omega-diammonium-alkanes inside a rigid
 crystalline molecular cage
;
_journal_name_full Chem.Commun.
_journal_page_first 14086
_journal_paper_doi 10.1039/C4cc03866E
_journal_volume 50
_journal_year 2014
_chemical_formula_moiety 'C12 H30 N2, C16 H6 O12 S4, 2(C H6 N3), 2(H2 O)'
_chemical_formula_sum 'C30 H52 N8 O14 S4'
_chemical_formula_weight 877.08
_space_group_IT_number 2
_symmetry_cell_setting triclinic
_symmetry_space_group_name_Hall '-P 1'
_symmetry_space_group_name_H-M 'P -1'
_atom_sites_solution_hydrogens difmap
_atom_sites_solution_primary iterative
_cell_angle_alpha 94.489(3)
_cell_angle_beta 97.927(3)
_cell_angle_gamma 95.090(3)
_cell_formula_units_Z 1
_cell_length_a 9.7985(3)
_cell_length_b 9.8928(3)
_cell_length_c 10.2589(4)
_cell_measurement_reflns_used 11991
_cell_measurement_temperature 175
_cell_measurement_theta_max 32.7610
_cell_measurement_theta_min 2.0400
_cell_volume 976.92(6)
_computing_cell_refinement
;
CrysAlisPro, Agilent Technologies,
Version 1.171.36.24 (release 03-12-2012 CrysAlis171 .NET)
(compiled Dec  3 2012,18:21:49)
;
_computing_data_collection
;
CrysAlisPro, Agilent Technologies,
Version 1.171.36.24 (release 03-12-2012 CrysAlis171 .NET)
(compiled Dec  3 2012,18:21:49)
;
_computing_data_reduction
;
CrysAlisPro, Agilent Technologies,
Version 1.171.36.24 (release 03-12-2012 CrysAlis171 .NET)
(compiled Dec  3 2012,18:21:49)
;
_computing_molecular_graphics 'CAMERON (Watkin et al., 1996)'
_computing_publication_material 'CRYSTALS (Betteridge et al., 2003)'
_computing_structure_refinement 'CRYSTALS (Betteridge et al., 2003)'
_computing_structure_solution 'Superflip (Palatinus & Chapuis, 2007)'
_diffrn_ambient_temperature 175
_diffrn_detector_area_resol_mean 16.0143
_diffrn_measured_fraction_theta_full 0.996
_diffrn_measured_fraction_theta_max 0.939
_diffrn_measurement_details
;
  1 omega  -42.00   92.00   1.0000   10.0000
omega____ theta____ kappa____ phi______ frames
    -       23.8955    0.0000  -60.0000 134

  2 omega  -60.00  -11.00   1.0000   10.0000
omega____ theta____ kappa____ phi______ frames
    -      -24.8330   92.0000 -124.0000 49

  3 omega  -92.00    1.00   1.0000   10.0000
omega____ theta____ kappa____ phi______ frames
    -      -24.8330  -77.0000  -60.0000 93

  4 omega  -31.00    2.00   1.0000   10.0000
omega____ theta____ kappa____ phi______ frames
    -      -24.8330  -77.0000  120.0000 33

  5 omega  -60.00   -3.00   1.0000   10.0000
omega____ theta____ kappa____ phi______ frames
    -      -24.8330   92.0000   55.0000 57

  6 omega  -91.00  -21.00   1.0000   10.0000
omega____ theta____ kappa____ phi______ frames
    -      -24.8330  -38.0000   90.0000 70

  7 omega   34.00   96.00   1.0000   10.0000
omega____ theta____ kappa____ phi______ frames
    -       23.8955  179.0000 -120.0000 62

  8 omega   34.00   96.00   1.0000   10.0000
omega____ theta____ kappa____ phi______ frames
    -       23.8955  179.0000   30.0000 62

  9 omega  -92.00   -8.00   1.0000   10.0000
omega____ theta____ kappa____ phi______ frames
    -      -24.8330  -57.0000  -30.0000 84

 10 omega  -92.00    2.00   1.0000   10.0000
omega____ theta____ kappa____ phi______ frames
    -      -24.8330  -77.0000 -180.0000 94

 11 omega  -94.00   -6.00   1.0000   10.0000
omega____ theta____ kappa____ phi______ frames
    -      -24.8330  -38.0000    0.0000 88

 12 omega    7.00   91.00   1.0000   10.0000
omega____ theta____ kappa____ phi______ frames
    -       23.8955   57.0000  150.0000 84

 13 omega  -25.00   63.00   1.0000   10.0000
omega____ theta____ kappa____ phi______ frames
    -       23.8955  -99.0000 -120.0000 88

 14 omega  -43.00   41.00   1.0000   10.0000
omega____ theta____ kappa____ phi______ frames
    -       23.8955  -57.0000   90.0000 84

 15 omega    7.00   91.00   1.0000   10.0000
omega____ theta____ kappa____ phi______ frames
    -       23.8955   57.0000  -60.0000 84

 16 omega  -25.00   63.00   1.0000   10.0000
omega____ theta____ kappa____ phi______ frames
    -       23.8955  -99.0000   30.0000 88

 17 omega  -25.00   50.00   1.0000   10.0000
omega____ theta____ kappa____ phi______ frames
    -       23.8955  -99.0000  150.0000 75

;
_diffrn_measurement_device Area
_diffrn_measurement_device_type 'Xcalibur, Sapphire3, Gemini'
_diffrn_measurement_method '\w scans'
_diffrn_orient_matrix_UB_11 0.0185242000
_diffrn_orient_matrix_UB_12 -0.0073150000
_diffrn_orient_matrix_UB_13 -0.0644365000
_diffrn_orient_matrix_UB_21 -0.0099762000
_diffrn_orient_matrix_UB_22 -0.0719131000
_diffrn_orient_matrix_UB_23 -0.0001654000
_diffrn_orient_matrix_UB_31 -0.0703835000
_diffrn_orient_matrix_UB_32 0.0006634000
_diffrn_orient_matrix_UB_33 -0.0276089000
_diffrn_radiation_monochromator graphite
_diffrn_radiation_source 'Enhance (Mo) X-ray Source'
_diffrn_radiation_type 'Mo K\a'
_diffrn_radiation_wavelength 0.71073
_diffrn_reflns_av_R_equivalents 0.038
_diffrn_reflns_av_unetI/netI 0.0433
_diffrn_reflns_limit_h_max 14
_diffrn_reflns_limit_h_min -14
_diffrn_reflns_limit_k_max 15
_diffrn_reflns_limit_k_min -15
_diffrn_reflns_limit_l_max 15
_diffrn_reflns_limit_l_min -15
_diffrn_reflns_number 35243
_diffrn_reflns_theta_full 28.822
_diffrn_reflns_theta_max 32.752
_diffrn_reflns_theta_min 2.013
_exptl_absorpt_coefficient_mu 0.319
_exptl_absorpt_correction_T_max 1.00000
_exptl_absorpt_correction_T_min 0.95880
_exptl_absorpt_correction_type multi-scan
_exptl_absorpt_process_details
;
CrysAlisPro, Agilent Technologies,
Version 1.171.36.24 (release 03-12-2012 CrysAlis171 .NET)
(compiled Dec  3 2012,18:21:49)
Empirical absorption correction using spherical harmonics,
 implemented in SCALE3 ABSPACK scaling algorithm.
;
_exptl_crystal_colour yellow
_exptl_crystal_density_diffrn 1.490
_exptl_crystal_density_method 'not measured'
_exptl_crystal_description prism
_exptl_crystal_F_000 463.805
_exptl_crystal_size_max 0.700
_exptl_crystal_size_mid 0.500
_exptl_crystal_size_min 0.300
_refine_diff_density_max 1.01
_refine_diff_density_min -0.61
_refine_ls_extinction_method None
_refine_ls_goodness_of_fit_ref 1.0533
_refine_ls_hydrogen_treatment constr
_refine_ls_matrix_type full
_refine_ls_number_parameters 299
_refine_ls_number_reflns 5973
_refine_ls_number_restraints 199
_refine_ls_R_factor_all 0.0470
_refine_ls_R_factor_gt 0.0404
_refine_ls_shift/su_max 0.0007422
_refine_ls_shift/su_mean 0.0000395
_refine_ls_structure_factor_coef F
_refine_ls_weighting_details
;
 Method, part 1, Chebychev polynomial, (Watkin, 1994, Prince, 1982) 
 [weight] = 1.0/[A~0~*T~0~(x)+A~1~*T~1~(x) ... +A~n-1~]*T~n-1~(x)] 
 where A~i~ are the Chebychev coefficients listed below and x= Fcalc/Fmax 
 Method = Robust Weighting (Prince, 1982) 
 W = [weight] * [1-(deltaF/6*sigmaF)^2^]^2^ 
 A~i~ are: 
 14.7 13.7 13.3 4.41 
;
_refine_ls_weighting_scheme calc
_refine_ls_wR_factor_all 0.0562
_refine_ls_wR_factor_gt 0.0494
_refine_ls_wR_factor_ref 0.0494
_reflns_limit_h_max 14
_reflns_limit_h_min -14
_reflns_limit_k_max 14
_reflns_limit_k_min -15
_reflns_limit_l_max 15
_reflns_limit_l_min 0
_reflns_number_gt 5973
_reflns_number_total 6778
_reflns_threshold_expression I>2.0\s(I)
_oxford_diffrn_Wilson_B_factor 1.22
_oxford_diffrn_Wilson_scale 0.01
_oxford_refine_ls_r_factor_ref 0.0404
_oxford_refine_ls_scale 5.974(10)
_oxford_reflns_number_all 6778
_oxford_reflns_threshold_expression_ref I>2.0\s(I)
_cod_data_source_file c4cc03866e2.cif
_cod_data_source_block 1d
_cod_original_sg_symbol_H-M 'P -1 '
_cod_database_code 7115930
_cell_oxdiff_length_a 9.7985(3)
_cell_oxdiff_length_b 9.8928(3)
_cell_oxdiff_length_c 10.2589(4)
_cell_oxdiff_angle_alpha 94.490(3)
_cell_oxdiff_angle_beta 97.927(3)
_cell_oxdiff_angle_gamma 95.090(3)
_cell_oxdiff_volume 976.93(6)
_montpellier_reflns_maxres 0.66
_montpellier_reflns_completeness_maxres 93.94
_montpellier_reflns_redundancy_maxres 5.20

loop_
_symmetry_equiv_pos_as_xyz
x,y,z
-x,-y,-z

loop_
_atom_site_label
_atom_site_type_symbol
_atom_site_fract_x
_atom_site_fract_y
_atom_site_fract_z
_atom_site_U_iso_or_equiv
_atom_site_occupancy
_atom_site_adp_type
_atom_site_refinement_flags_posn
_atom_site_refinement_flags_adp
_atom_site_refinement_flags_occupancy
_atom_site_disorder_group
H211 H 0.3717 0.8414 0.8136 0.0500 1.0000 Uiso R . . .
H212 H 0.3765 0.9727 0.8822 0.0500 1.0000 Uiso R . . .
H261 H 0.3083 0.5365 0.1605 0.0434 0.687(3) Uiso R . P 2
H262 H 0.3007 0.6762 0.1023 0.0434 0.687(3) Uiso R . P 2
H281 H 0.6221 0.5903 0.0137 0.0452 0.687(3) Uiso R . P 2
H282 H 0.4780 0.6269 -0.0481 0.0452 0.687(3) Uiso R . P 2
H271 H 0.5364 0.7298 0.1655 0.0482 0.687(3) Uiso R . P 2
H272 H 0.5465 0.5878 0.2183 0.0482 0.687(3) Uiso R . P 2
H321 H 0.4997 0.5605 0.2098 0.0611 0.313(3) Uiso R . P 1
H322 H 0.3472 0.5881 0.1679 0.0611 0.313(3) Uiso R . P 1
H331 H 0.3789 0.5441 -0.0527 0.0625 0.313(3) Uiso R . P 1
H332 H 0.3921 0.4182 0.0275 0.0625 0.313(3) Uiso R . P 1
H241 H 0.4482 0.8661 0.3125 0.0431 0.687(3) Uiso R . P 2
H242 H 0.2981 0.8834 0.2499 0.0431 0.687(3) Uiso R . P 2
H301 H 0.5174 0.7704 0.3602 0.0311 0.313(3) Uiso R . P 1
H302 H 0.5208 0.9104 0.3016 0.0311 0.313(3) Uiso R . P 1
H291 H 0.2989 0.7143 0.3514 0.0352 0.313(3) Uiso R . P 1
H292 H 0.2561 0.8223 0.2560 0.0352 0.313(3) Uiso R . P 1
C1 C 0.03100(10) 0.75623(9) 0.98044(9) 0.0155 1.0000 Uani . . . .
C2 C 0.08625(10) 0.69816(9) 0.87833(9) 0.0158 1.0000 Uani . . . .
C3 C 0.08513(9) 0.55339(8) 0.85535(8) 0.0124 1.0000 Uani . . . .
C4 C 0.13920(9) 0.49001(9) 0.74860(8) 0.0131 1.0000 Uani . . . .
C5 C 0.14353(9) 0.34970(9) 0.73427(9) 0.0141 1.0000 Uani . . . .
C6 C 0.09222(9) 0.26851(8) 0.82423(8) 0.0128 1.0000 Uani . . . .
C7 C 0.03091(9) 0.32515(8) 0.92964(8) 0.0121 1.0000 Uani . . . .
C8 C 0.02919(8) 0.46926(8) 0.94576(8) 0.0115 1.0000 Uani . . . .
S9 S 0.20630(2) 0.58522(2) 0.62753(2) 0.0145 1.0000 Uani . . . .
O10 O 0.09236(8) 0.65510(8) 0.56637(8) 0.0227 1.0000 Uani . . . .
O11 O 0.31949(8) 0.68101(8) 0.69775(8) 0.0226 1.0000 Uani . . . .
O12 O 0.25499(9) 0.48650(8) 0.53687(8) 0.0239 1.0000 Uani . . . .
S13 S 0.11085(2) 0.09101(2) 0.80291(2) 0.0143 1.0000 Uani . . . .
O14 O 0.18679(11) 0.07564(8) 0.69110(9) 0.0308 1.0000 Uani . . . .
O15 O 0.18493(9) 0.05409(8) 0.92463(8) 0.0227 1.0000 Uani . . . .
O16 O -0.02982(8) 0.02109(8) 0.77243(8) 0.0230 1.0000 Uani . . . .
N17 N -0.17195(10) 0.74628(12) 0.65748(11) 0.0296 1.0000 Uani . . . .
N18 N -0.40403(10) 0.67630(12) 0.63177(11) 0.0290 1.0000 Uani . . . .
N19 N -0.30751(12) 0.84053(12) 0.79893(11) 0.0317 1.0000 Uani . . . .
C20 C -0.29453(11) 0.75351(11) 0.69756(10) 0.0204 1.0000 Uani . . . .
O21 O 0.43529(17) 0.9072(2) 0.8752(2) 0.0834 1.0000 Uani . . . .
N22 N 0.17690(10) 0.90212(9) 0.46786(9) 0.0226 1.0000 Uani . U . .
C23 C 0.32446(13) 0.91039(12) 0.44965(12) 0.0266 1.0000 Uani . U . .
C24 C 0.3525(3) 0.8445(3) 0.3189(3) 0.0323 0.687(3) Uani . U P 2
C25 C 0.3197(2) 0.6943(2) 0.3028(2) 0.0321 0.687(3) Uani . U P 2
C26 C 0.3479(2) 0.6296(2) 0.1696(2) 0.0358 0.687(3) Uani . U P 2
C27 C 0.4982(3) 0.6361(3) 0.1522(2) 0.0376 0.687(3) Uani . U P 2
C28 C 0.5214(3) 0.5760(2) 0.0153(2) 0.0393 0.687(3) Uani . U P 2
C29 C 0.3216(6) 0.8046(6) 0.3282(6) 0.0278 0.313(3) Uani . U P 1
C30 C 0.4731(4) 0.8198(4) 0.2947(4) 0.0270 0.313(3) Uani . U P 1
C31 C 0.4833(5) 0.7510(5) 0.1585(4) 0.0357 0.313(3) Uani . U P 1
C32 C 0.4344(8) 0.5948(7) 0.1438(6) 0.0482 0.313(3) Uani . U P 1
C33 C 0.4330(7) 0.5066(8) 0.0170(7) 0.0582 0.313(3) Uani . U P 1
H51 H 0.1784 0.3073 0.6633 0.0500 1.0000 Uiso R . . .
H21 H 0.1293 0.7597 0.8184 0.0500 1.0000 Uiso R . . .
H11 H 0.0350 0.8554 0.9953 0.0500 1.0000 Uiso R . . .
H181 H -0.4830 0.6750 0.6542 0.0500 1.0000 Uiso R . . .
H182 H -0.3942 0.6222 0.5655 0.0500 1.0000 Uiso R . . .
H191 H -0.2360 0.8922 0.8468 0.0500 1.0000 Uiso R . . .
H192 H -0.3782 0.8466 0.8199 0.0500 1.0000 Uiso R . . .
H172 H -0.1574 0.6819 0.5974 0.0500 1.0000 Uiso R . . .
H171 H -0.0996 0.7966 0.6974 0.0500 1.0000 Uiso R . . .
H311 H 0.5673 0.7925 0.1310 0.0444 0.313(3) Uiso R . P 1
H312 H 0.4071 0.7692 0.0993 0.0444 0.313(3) Uiso R . P 1
H252 H 0.2251 0.6702 0.3113 0.0386 0.687(3) Uiso R . P 2
H251 H 0.3771 0.6571 0.3712 0.0386 0.687(3) Uiso R . P 2
H222 H 0.1230 0.9271 0.3958 0.0500 1.0000 Uiso R . . .
H221 H 0.1439 0.8209 0.4821 0.0500 1.0000 Uiso R . . .
H223 H 0.1589 0.9528 0.5293 0.0500 1.0000 Uiso R . . .
H231 H 0.3568 0.9993 0.4312 0.0319 0.313(3) Uiso R . P 1
H232 H 0.3807 0.8856 0.5253 0.0319 0.313(3) Uiso R . P 1
H233 H 0.3587 1.0039 0.4563 0.0319 0.687(3) Uiso R . P 2
H234 H 0.3732 0.8670 0.5186 0.0319 0.687(3) Uiso R . P 2

loop_
_atom_site_aniso_label
_atom_site_aniso_U_11
_atom_site_aniso_U_22
_atom_site_aniso_U_33
_atom_site_aniso_U_23
_atom_site_aniso_U_13
_atom_site_aniso_U_12
C1 0.0222(4) 0.0096(3) 0.0164(4) 0.0015(3) 0.0090(3) 0.0013(3)
C2 0.0227(4) 0.0094(3) 0.0174(4) 0.0021(3) 0.0095(3) 0.0018(3)
C3 0.0156(3) 0.0098(3) 0.0129(3) 0.0011(2) 0.0060(3) 0.0010(2)
C4 0.0160(3) 0.0115(3) 0.0132(3) 0.0011(3) 0.0064(3) 0.0014(3)
C5 0.0179(3) 0.0119(3) 0.0135(3) 0.0000(3) 0.0066(3) 0.0019(3)
C6 0.0167(3) 0.0095(3) 0.0127(3) -0.0006(2) 0.0049(3) 0.0017(3)
C7 0.0160(3) 0.0089(3) 0.0121(3) 0.0003(2) 0.0050(3) 0.0019(2)
C8 0.0144(3) 0.0092(3) 0.0119(3) 0.0004(2) 0.0056(3) 0.0011(2)
S9 0.01786(11) 0.01301(10) 0.01427(10) 0.00150(7) 0.00868(7) 0.00065(7)
O10 0.0243(3) 0.0241(4) 0.0226(3) 0.0099(3) 0.0076(3) 0.0046(3)
O11 0.0211(3) 0.0224(3) 0.0239(3) -0.0014(3) 0.0096(3) -0.0063(3)
O12 0.0350(4) 0.0187(3) 0.0220(3) -0.0005(3) 0.0189(3) 0.0030(3)
S13 0.02004(11) 0.00908(10) 0.01417(10) -0.00130(7) 0.00447(7) 0.00230(7)
O14 0.0520(5) 0.0162(3) 0.0293(4) -0.0032(3) 0.0259(4) 0.0058(3)
O15 0.0275(4) 0.0167(3) 0.0230(3) 0.0020(3) -0.0025(3) 0.0063(3)
O16 0.0246(3) 0.0137(3) 0.0275(4) 0.0004(3) -0.0031(3) -0.0036(2)
N17 0.0182(4) 0.0336(5) 0.0347(5) -0.0085(4) 0.0038(3) -0.0001(3)
N18 0.0185(4) 0.0335(5) 0.0326(5) -0.0127(4) 0.0076(3) -0.0023(3)
N19 0.0334(5) 0.0325(5) 0.0268(5) -0.0114(4) 0.0040(4) 0.0032(4)
C20 0.0210(4) 0.0205(4) 0.0192(4) -0.0009(3) 0.0022(3) 0.0035(3)
O21 0.0462(8) 0.0676(10) 0.1276(17) -0.0409(11) -0.0016(9) 0.0233(7)
N22 0.0288(4) 0.0187(4) 0.0203(4) 0.0006(3) 0.0038(3) 0.0029(3)
C23 0.0314(5) 0.0253(5) 0.0239(5) -0.0002(4) 0.0070(4) 0.0053(4)
C24 0.0392(13) 0.0312(10) 0.0303(9) 0.0016(10) 0.0151(10) 0.0096(9)
C25 0.0365(9) 0.0303(7) 0.0314(8) 0.0010(6) 0.0112(7) 0.0047(6)
C26 0.0319(8) 0.0470(10) 0.0279(8) -0.0054(7) 0.0022(6) 0.0117(7)
C27 0.0364(10) 0.0531(12) 0.0275(8) -0.0004(8) 0.0131(8) 0.0181(9)
C28 0.0554(12) 0.0444(10) 0.0267(8) 0.0083(7) 0.0208(8) 0.0264(9)
C29 0.0281(18) 0.0313(16) 0.0236(18) -0.0048(17) 0.0094(14) -0.0019(16)
C30 0.0260(13) 0.0332(17) 0.0223(13) -0.0033(11) 0.0070(11) 0.0058(12)
C31 0.0334(17) 0.0538(15) 0.0228(15) -0.0030(14) 0.0104(13) 0.0160(12)
C32 0.047(2) 0.055(2) 0.045(2) -0.0132(19) 0.019(2) 0.0145(17)
C33 0.047(3) 0.063(3) 0.062(3) -0.027(2) 0.013(2) 0.0171(14)

loop_
_atom_type_symbol
_atom_type_scat_dispersion_real
_atom_type_scat_dispersion_imag
_atom_type_scat_Cromer_Mann_a1
_atom_type_scat_Cromer_Mann_b1
_atom_type_scat_Cromer_Mann_a2
_atom_type_scat_Cromer_Mann_b2
_atom_type_scat_Cromer_Mann_a3
_atom_type_scat_Cromer_Mann_b3
_atom_type_scat_Cromer_Mann_a4
_atom_type_scat_Cromer_Mann_b4
_atom_type_scat_Cromer_Mann_c
_atom_type_scat_source
C 0.0033 0.0016 2.3100 20.8439 1.0200 10.2075 1.5886 0.5687 0.8650 51.6512 0.2156 'International Tables Vol C 4.2.6.8 and 6.1.1.4'
H 0.0000 0.0000 0.4930 10.5109 0.3229 26.1257 0.1402 3.1424 0.0408 57.7998 0.0030 'International Tables Vol C 4.2.6.8 and 6.1.1.4'
N 0.0061 0.0033 12.2126 0.0057 3.1322 9.8933 2.0125 28.9975 1.1663 0.5826 -11.5290 'International Tables Vol C 4.2.6.8 and 6.1.1.4'
O 0.0106 0.0060 3.0485 13.2771 2.2868 5.7011 1.5463 0.3239 0.8670 32.9089 0.2508 'International Tables Vol C 4.2.6.8 and 6.1.1.4'
S 0.1246 0.1234 6.9053 1.4679 5.2034 22.2151 1.4379 0.2536 1.5863 56.1720 0.8669 'International Tables Vol C 4.2.6.8 and 6.1.1.4'
Nap1 0.0300 0.0250 3.2565 2.6671 3.9362 6.1153 1.3998 0.2001 1.0032 14.0390 0.4040 'International Tables Vol C 4.2.6.8 and 6.1.1.4'

loop_
_montpellier_diffrn_reflns_class_number
_montpellier_diffrn_reflns_class_d_res_high
_montpellier_diffrn_reflns_class_d_res_low
_montpellier_diffrn_reflns_class_redundancy
_montpellier_diffrn_reflns_class_av_i/ui
_diffrn_reflns_class_av_R_eq
_montpellier_diffrn_reflns_class_completeness_shell
_montpellier_diffrn_reflns_class_cumul_completeness
0 100.0 1.45 8.0 79.14 0.034 100.0 100.00
1 1.45 1.15 7.2 47.88 0.028 100.0 100.00
2 1.15 1.00 6.5 35.29 0.034 100.0 100.00
3 1.00 0.91 5.8 25.13 0.045 100.0 100.00
4 0.91 0.85 5.3 20.23 0.054 100.0 100.00
5 0.85 0.80 4.9 16.94 0.060 100.0 100.00
6 0.80 0.75 4.5 13.44 0.072 100.0 100.00
7 0.75 0.72 4.2 13.20 0.070 100.0 100.00
8 0.72 0.69 3.8 10.40 0.086 99.7 99.97
9 0.69 0.66 1.7 7.07 0.085 61.2 93.94

loop_
_geom_angle_atom_site_label_1
_geom_angle_site_symmetry_1
_geom_angle_atom_site_label_2
_geom_angle_atom_site_label_3
_geom_angle_site_symmetry_3
_geom_angle
_geom_angle_publ_flag
C7 2_567 C1 C2 . 121.19(8) yes
C7 2_567 C1 H11 . 118.6 no
C2 . C1 H11 . 120.2 no
C1 . C2 C3 . 121.70(8) yes
C1 . C2 H21 . 118.2 no
C3 . C2 H21 . 120.1 no
C2 . C3 C4 . 122.99(8) yes
C2 . C3 C8 . 118.71(8) yes
C4 . C3 C8 . 118.29(8) yes
C3 . C4 C5 . 121.15(8) yes
C3 . C4 S9 . 121.81(6) yes
C5 . C4 S9 . 117.04(6) yes
C4 . C5 C6 . 120.39(8) yes
C4 . C5 H51 . 121.4 no
C6 . C5 H51 . 118.2 no
C5 . C6 C7 . 121.14(8) yes
C5 . C6 S13 . 117.14(6) yes
C7 . C6 S13 . 121.70(7) yes
C1 2_567 C7 C6 . 122.76(8) yes
C1 2_567 C7 C8 . 118.91(7) yes
C6 . C7 C8 . 118.33(8) yes
C8 2_567 C8 C3 . 119.60(9) yes
C8 2_567 C8 C7 . 119.80(9) yes
C3 . C8 C7 . 120.60(7) yes
C4 . S9 O10 . 106.31(4) yes
C4 . S9 O11 . 106.62(4) yes
O10 . S9 O11 . 111.89(5) yes
C4 . S9 O12 . 105.87(4) yes
O10 . S9 O12 . 113.64(5) yes
O11 . S9 O12 . 111.90(5) yes
C6 . S13 O14 . 104.81(4) yes
C6 . S13 O15 . 107.54(4) yes
O14 . S13 O15 . 113.35(6) yes
C6 . S13 O16 . 106.43(4) yes
O14 . S13 O16 . 111.59(6) yes
O15 . S13 O16 . 112.49(5) yes
C20 . N17 H172 . 122.1 no
C20 . N17 H171 . 121.0 no
H172 . N17 H171 . 116.3 no
C20 . N18 H181 . 123.1 no
C20 . N18 H182 . 119.6 no
H181 . N18 H182 . 117.3 no
C20 . N19 H191 . 123.2 no
C20 . N19 H192 . 119.9 no
H191 . N19 H192 . 116.9 no
N18 . C20 N17 . 119.16(10) yes
N18 . C20 N19 . 120.77(10) yes
N17 . C20 N19 . 120.03(10) yes
H211 . O21 H212 . 97.3 no
C23 . N22 H222 . 111.4 no
C23 . N22 H221 . 113.1 no
H222 . N22 H221 . 107.5 no
C23 . N22 H223 . 115.4 no
H222 . N22 H223 . 103.6 no
H221 . N22 H223 . 105.1 no
N22 . C23 C29 . 102.0(2) yes
N22 . C23 H231 . 111.3 no
C29 . C23 H231 . 111.3 no
N22 . C23 H232 . 111.3 no
C29 . C23 H232 . 111.3 no
H231 . C23 H232 . 109.5 no
C23 . C24 H241 . 108.1 no
C23 . C24 H242 . 107.9 no
H241 . C24 H242 . 108.7 no
C23 . C24 C25 . 113.6(2) yes
H241 . C24 C25 . 109.2 no
H242 . C24 C25 . 109.1 no
C24 . C25 C26 . 112.86(19) yes
C24 . C25 H252 . 110.6 no
C26 . C25 H252 . 108.7 no
C24 . C25 H251 . 107.9 no
C26 . C25 H251 . 108.0 no
H252 . C25 H251 . 108.7 no
C25 . C26 H261 . 107.3 no
C25 . C26 H262 . 107.5 no
H261 . C26 H262 . 108.7 no
C25 . C26 C27 . 114.96(18) yes
H261 . C26 C27 . 110.1 no
H262 . C26 C27 . 108.2 no
C26 . C27 H271 . 108.4 no
C26 . C27 H272 . 109.0 no
H271 . C27 H272 . 108.1 no
C26 . C27 C28 . 113.3(2) yes
H271 . C27 C28 . 109.0 no
H272 . C27 C28 . 108.9 no
C27 . C28 C28 2_665 115.2(2) yes
C27 . C28 H281 . 106.0 no
C28 2_665 C28 H281 . 107.1 no
C27 . C28 H282 . 108.2 no
C28 2_665 C28 H282 . 112.1 no
H281 . C28 H282 . 107.8 no
C23 . C29 H291 . 110.3 no
C23 . C29 H292 . 111.5 no
H291 . C29 H292 . 108.9 no
C23 . C29 C30 . 104.4(4) yes
H291 . C29 C30 . 109.9 no
H292 . C29 C30 . 111.8 no
C29 . C30 H302 . 118.0 no
C29 . C30 H301 . 100.2 no
H302 . C30 H301 . 108.9 no
C29 . C30 C31 . 112.2(4) yes
H302 . C30 C31 . 107.8 no
H301 . C30 C31 . 109.4 no
C30 . C31 C32 . 113.0(4) yes
C30 . C31 H311 . 107.1 no
C32 . C31 H311 . 125.6 no
C30 . C31 H312 . 108.7 no
C32 . C31 H312 . 91.9 no
H311 . C31 H312 . 108.7 no
C31 . C32 H321 . 102.4 no
C31 . C32 H322 . 105.4 no
H321 . C32 H322 . 110.4 no
C31 . C32 C33 . 122.2(6) yes
H321 . C32 C33 . 106.6 no
H322 . C32 C33 . 109.4 no
C32 . C33 C33 2_665 113.4(7) yes
C32 . C33 H331 . 109.0 no
C33 2_665 C33 H331 . 109.0 no
C32 . C33 H332 . 108.0 no
C33 2_665 C33 H332 . 107.9 no
H331 . C33 H332 . 109.5 no

loop_
_geom_bond_atom_site_label_1
_geom_bond_atom_site_label_2
_geom_bond_site_symmetry_2
_geom_bond_distance
_geom_bond_publ_flag
H211 O21 . 0.983 no
H212 O21 . 0.910 no
H261 C26 . 0.959 no
H262 C26 . 0.950 no
H281 C28 . 0.986 no
H282 C28 . 0.933 no
H271 C27 . 0.960 no
H272 C27 . 0.957 no
H321 C32 . 0.968 no
H322 C32 . 0.920 no
H331 C33 . 0.950 no
H332 C33 . 0.950 no
H241 C24 . 0.955 no
H242 C24 . 0.953 no
H301 C30 . 0.941 no
H302 C30 . 0.966 no
H291 C29 . 0.958 no
H292 C29 . 0.949 no
C1 C7 2_567 1.4322(12) yes
C1 C2 . 1.3556(12) yes
C1 H11 . 0.977 no
C2 C3 . 1.4319(12) yes
C2 H21 . 1.006 no
C3 C4 . 1.4087(11) yes
C3 C8 . 1.4261(12) yes
C4 C5 . 1.3894(12) yes
C4 S9 . 1.7778(9) yes
C5 C6 . 1.3864(12) yes
C5 H51 . 0.932 no
C6 C7 . 1.4101(11) yes
C6 S13 . 1.7811(9) yes
C7 C8 . 1.4242(11) yes
C8 C8 2_567 1.4377(16) yes
S9 O10 . 1.4594(8) yes
S9 O11 . 1.4607(8) yes
S9 O12 . 1.4523(8) yes
S13 O14 . 1.4563(8) yes
S13 O15 . 1.4450(8) yes
S13 O16 . 1.4677(8) yes
N17 C20 . 1.3281(14) yes
N17 H172 . 0.886 no
N17 H171 . 0.862 no
N18 C20 . 1.3282(13) yes
N18 H181 . 0.836 no
N18 H182 . 0.854 no
N19 C20 . 1.3246(14) yes
N19 H191 . 0.892 no
N19 H192 . 0.759 no
N22 C23 . 1.4792(16) yes
N22 H222 . 0.911 no
N22 H221 . 0.870 no
N22 H223 . 0.822 no
C23 C29 . 1.559(5) yes
C23 H231 . 0.950 no
C23 H232 . 0.950 no
C24 C25 . 1.483(4) yes
C25 C26 . 1.534(3) yes
C25 H252 . 0.954 no
C25 H251 . 0.955 no
C26 C27 . 1.504(3) yes
C27 C28 . 1.536(3) yes
C28 C28 2_665 1.522(5) yes
C29 C30 . 1.567(7) yes
C30 C31 . 1.525(5) yes
C31 C32 . 1.567(9) yes
C31 H311 . 0.973 no
C31 H312 . 0.936 no
C32 C33 . 1.506(8) yes
C33 C33 2_665 1.418(12) yes

loop_
_geom_hbond_atom_site_label_D
_geom_hbond_atom_site_label_H
_geom_hbond_atom_site_label_A
_geom_hbond_site_symmetry_A
_geom_hbond_angle_DHA
_geom_hbond_distance_DH
_geom_hbond_distance_HA
_geom_hbond_distance_DA
_geom_hbond_publ_flag
O21 H211 O11 . 155.92(5) 0.983 1.893 2.820(4) yes
O21 H212 O15 1_565 155.24(7) 0.910 2.191 3.041(4) yes
C1 H11 O15 1_565 134.23(3) 0.977 2.560 3.316(4) yes
N18 H181 O11 1_455 175.61(4) 0.836 2.050 2.885(4) yes
N18 H182 O12 2_566 147.00(4) 0.854 2.144 2.898(4) yes
N19 H191 O15 2_567 130.09(4) 0.892 2.338 2.991(4) yes
N19 H191 O16 1_565 129.65(3) 0.892 2.532 3.176(4) yes
N19 H192 O21 1_455 168.04(7) 0.759 2.109 2.856(4) yes
N17 H172 O12 2_566 144.22(3) 0.886 2.140 2.906(4) yes
N17 H171 O16 1_565 139.93(3) 0.862 2.305 3.016(4) yes
N22 H222 O16 2_566 171.83(4) 0.911 1.965 2.870(4) yes
N22 H221 O10 . 163.67(4) 0.870 1.972 2.817(4) yes
N22 H223 O14 1_565 159.74(4) 0.822 1.952 2.738(4) yes
